data_9004341
loop_
_publ_author_name
'Giester, G.'
'Lengauer, C. L.'
'Redhammer, G. J.'

_publ_section_title
;
 Characterization of the FeSO4.H2O - CuSO4.H2O solid solution series, and the
 nature of poitevinite, (Cu,Fe)SO4.H2O
 Sample: Cu-100
;
_journal_name_full 'The Canadian Mineralogist'
_journal_page_first 873
_journal_page_last 884
_journal_volume 32
_journal_year 1994
_chemical_formula_sum 'Cu H2 O5 S'
_chemical_name_mineral Poitevinite
_space_group_IT_number 2
_symmetry_space_group_name_Hall '-P 1'
_symmetry_space_group_name_H-M 'P -1'
_cell_angle_alpha 108.64
_cell_angle_beta 108.41
_cell_angle_gamma 90.88
_cell_formula_units_Z 2
_cell_length_a 5.034
_cell_length_b 5.167
_cell_length_c 7.573
_cell_volume 175.606
_exptl_crystal_density_diffrn 3.359
_cod_depositor_comments
;

2017-09-06
Z value inserted to be consistent with given formula
Water oxygens renamed so they are recognized as oxygens
                 miguel
;
_cod_original_formula_sum 'Cu S O5 H2'
_cod_database_code 9004341

loop_
_symmetry_equiv_pos_as_xyz
x,y,z
-x,-y,-z

loop_
_atom_site_label
_atom_site_fract_x
_atom_site_fract_y
_atom_site_fract_z
_atom_site_U_iso_or_equiv
_atom_site_type_symbol
_atom_site_attached_hydrogens
CuM1 0.00000 0.00000 0.00000 0.00887 Cu 0
CuM2 0.50000 0.50000 0.50000 0.00887 Cu 0
S 0.60800 0.92500 0.24300 0.00507 S 0
O1 0.75200 0.82900 0.09500 0.01646 O 0
O2 0.30100 0.83600 0.14200 0.02406 O 0
O3 0.66300 0.23200 0.32200 0.01900 O 0
O4 0.70700 0.80800 0.39900 0.01393 O 0
O5 0.12500 0.43000 0.28400 0.02026 O 0

loop_
_cod_changelog_entry_id
_cod_changelog_entry_author
_cod_changelog_entry_date
_cod_changelog_entry_text
1
;cod-tools version 3.8.0
Id: cif_guess_AMCSD_atom_types 9581 2023-05-17 12:35:41Z saulius
;
2023-05-18T11:38:04+03:00
;Derived atom types and hydrogen counts
from atom names that follow the AMCSD naming convention
(Wat == water, O-H == hydroxyl).
;

_database_code_amcsd 0005414
